data_7135939
loop_
_publ_author_name
'Yu, Xiaowen'
'Kong, Weiguang'
'Fan, Feifei'
'Huang, Yanfan'
'Shi, Shukui'
'Xie, Huanping'
'Sheng, Heyun'
'Li, Ting'

_publ_section_title
;
 Cu-Catalyzed Interrupted [3 + 2] Cycloaddition of Trifluoroacetonitrile
 Imines with Terminal Alkynes: Facile Access to Diverse Tetrasubstituted
 3-Trifluoromethyl Pyrazoles
;
_journal_name_full 'Chemical Communications'
_journal_paper_doi 10.1039/D6CC02668K
_journal_year 2026
_chemical_formula_moiety 'C28 H22 Br2 F6 N4'
_chemical_formula_sum 'C28 H22 Br2 F6 N4'
_chemical_formula_weight 688.31
_space_group_crystal_system triclinic
_space_group_IT_number 2
_space_group_name_Hall '-P 1'
_space_group_name_H-M_alt 'P -1'
_atom_sites_solution_hydrogens geom
_atom_sites_solution_primary iterative
_audit_creation_date 2025-07-12
_audit_creation_method
;
Olex2 1.2
(compiled 2018.05.29 svn.r3508 for OlexSys, GUI svn.r5506)
;
_audit_update_record
;
2025-07-26 deposited with the CCDC.	2026-06-16 downloaded from the CCDC.
;
_cell_angle_alpha 86.366(2)
_cell_angle_beta 66.341(2)
_cell_angle_gamma 89.546(2)
_cell_formula_units_Z 2
_cell_length_a 10.7684(5)
_cell_length_b 11.3415(6)
_cell_length_c 13.0475(6)
_cell_measurement_reflns_used 9891
_cell_measurement_temperature 298(2)
_cell_measurement_theta_max 25.713
_cell_measurement_theta_min 2.707
_cell_volume 1456.35(12)
_computing_cell_refinement 'SAINT V8.40B (?, 2016)'
_computing_data_reduction 'SAINT V8.40B (?, 2016)'
_computing_molecular_graphics 'Olex2 (Dolomanov et al., 2009)'
_computing_publication_material 'Olex2 (Dolomanov et al., 2009)'
_computing_structure_refinement 'ShelXL (Sheldrick, 2015)'
_computing_structure_solution 'olex2.solve (Bourhis et al., 2015)'
_diffrn_ambient_temperature 298.0
_diffrn_measured_fraction_theta_full 0.994
_diffrn_measured_fraction_theta_max 0.995
_diffrn_measurement_device_type 'CCD area detector'
_diffrn_measurement_method 'phi and omega scans'
_diffrn_radiation_monochromator graphite
_diffrn_radiation_type MoK\a
_diffrn_radiation_wavelength 0.71073
_diffrn_reflns_av_R_equivalents 0.0830
_diffrn_reflns_av_unetI/netI 0.0370
_diffrn_reflns_Laue_measured_fraction_full 0.994
_diffrn_reflns_Laue_measured_fraction_max 0.995
_diffrn_reflns_limit_h_max 14
_diffrn_reflns_limit_h_min -14
_diffrn_reflns_limit_k_max 15
_diffrn_reflns_limit_k_min -15
_diffrn_reflns_limit_l_max 17
_diffrn_reflns_limit_l_min -17
_diffrn_reflns_number 78043
_diffrn_reflns_point_group_measured_fraction_full 0.994
_diffrn_reflns_point_group_measured_fraction_max 0.995
_diffrn_reflns_theta_full 25.242
_diffrn_reflns_theta_max 28.303
_diffrn_reflns_theta_min 2.398
_exptl_absorpt_coefficient_mu 2.846
_exptl_absorpt_correction_T_max 0.7457
_exptl_absorpt_correction_T_min 0.5388
_exptl_absorpt_process_details
;
SADABS-2016/2 (Bruker,2016/2) was used for absorption correction.
wR2(int) was 0.0819 before and 0.0623 after correction.
The Ratio of minimum to maximum transmission is 0.7225.
The \l/2 correction factor is Not present.
;
_exptl_crystal_colour colourless
_exptl_crystal_colour_primary colourless
_exptl_crystal_density_diffrn 1.570
_exptl_crystal_description block
_exptl_crystal_F_000 684
_exptl_crystal_size_max 0.23
_exptl_crystal_size_mid 0.22
_exptl_crystal_size_min 0.21
_refine_diff_density_max 0.611
_refine_diff_density_min -1.294
_refine_diff_density_rms 0.093
_refine_ls_extinction_method none
_refine_ls_goodness_of_fit_ref 1.042
_refine_ls_hydrogen_treatment constr
_refine_ls_matrix_type full
_refine_ls_number_parameters 365
_refine_ls_number_reflns 7224
_refine_ls_number_restraints 0
_refine_ls_restrained_S_all 1.042
_refine_ls_R_factor_all 0.0789
_refine_ls_R_factor_gt 0.0554
_refine_ls_shift/su_max 0.002
_refine_ls_shift/su_mean 0.000
_refine_ls_structure_factor_coef Fsqd
_refine_ls_weighting_details 'w=1/[\s^2^(Fo^2^)+(0.0965P)^2^+0.6828P] where P=(Fo^2^+2Fc^2^)/3'
_refine_ls_weighting_scheme calc
_refine_ls_wR_factor_gt 0.1506
_refine_ls_wR_factor_ref 0.1711
_reflns_Friedel_coverage 0.000
_reflns_number_gt 5131
_reflns_number_total 7224
_reflns_threshold_expression 'I > 2\s(I)'
_cod_data_source_file d6cc02668k2.cif
_cod_data_source_block 1
_cod_database_code 7135939
_shelx_shelxl_version_number 2016/6
_shelx_space_group_comment
;
The symmetry employed for this shelxl refinement is uniquely defined
by the following loop, which should always be used as a source of
symmetry information in preference to the above space-group names.
They are only intended as comments.
;
_shelx_estimated_absorpt_t_max 0.586
_shelx_estimated_absorpt_t_min 0.561
_olex2_refinement_description
;
1. Fixed Uiso
 At 1.2 times of:
  All C(H) groups, All N(H) groups
 At 1.5 times of:
  All C(H,H,H) groups
2.a Aromatic/amide H refined with riding coordinates:
 N4(H4), C14(H14), C27(H27), C6(H6), C22(H22), C8(H8), C18(H18), C15(H15),
 C16(H16), C17(H17)
2.b Idealised Me refined as rotating group:
 C24(H24A,H24B,H24C), C28(H28A,H28B,H28C), C5(H5A,H5B,H5C), C1(H1A,H1B,H1C)
;
_olex2_submission_special_instructions 'No special instructions were received'

loop_
_space_group_symop_operation_xyz
'x, y, z'
'-x, -y, -z'

loop_
_atom_site_label
_atom_site_type_symbol
_atom_site_fract_x
_atom_site_fract_y
_atom_site_fract_z
_atom_site_U_iso_or_equiv
_atom_site_adp_type
_atom_site_occupancy
_atom_site_site_symmetry_order
_atom_site_calc_flag
_atom_site_refinement_flags_posn
_atom_site_refinement_flags_adp
_atom_site_refinement_flags_occupancy
_atom_site_disorder_assembly
_atom_site_disorder_group
Br2 Br 0.26917(5) 0.66895(4) 1.19059(3) 0.08675(19) Uani 1 1 d . . . . .
Br1 Br 1.12716(4) 0.12671(5) 0.12167(4) 0.09000(19) Uani 1 1 d . . . . .
F1 F 0.3480(2) 0.54656(17) 0.41715(18) 0.0657(5) Uani 1 1 d . . . . .
N1 N 0.5738(2) 0.2728(2) 0.44648(17) 0.0394(5) Uani 1 1 d . . . . .
F3 F 0.2037(2) 0.4854(2) 0.5764(2) 0.0894(8) Uani 1 1 d . . . . .
N2 N 0.5084(2) 0.3566(2) 0.40967(18) 0.0422(5) Uani 1 1 d . . . . .
F2 F 0.2215(3) 0.4004(2) 0.4295(3) 0.0994(9) Uani 1 1 d . . . . .
N3 N 0.2371(2) 0.3311(2) 0.78518(18) 0.0446(5) Uani 1 1 d . . . . .
N4 N 0.3236(3) 0.4167(2) 0.78072(19) 0.0495(6) Uani 1 1 d . . . . .
H4 H 0.390662 0.436198 0.718416 0.059 Uiso 1 1 calc R . . . .
F6 F 0.0574(3) 0.1701(3) 0.8050(2) 0.1101(11) Uani 1 1 d . . . . .
C9 C 0.3908(3) 0.3672(2) 0.4956(2) 0.0391(5) Uani 1 1 d . . . . .
C11 C 0.3780(3) 0.2918(2) 0.5887(2) 0.0373(5) Uani 1 1 d . . . . .
C12 C 0.4990(3) 0.2304(2) 0.5540(2) 0.0383(5) Uani 1 1 d . . . . .
F5 F 0.2147(3) 0.0775(2) 0.6849(3) 0.1222(13) Uani 1 1 d . . . . .
C13 C 0.5401(3) 0.1356(2) 0.6153(2) 0.0403(5) Uani 1 1 d . . . . .
C7 C 0.7064(3) 0.2398(2) 0.3705(2) 0.0407(5) Uani 1 1 d . . . . .
C25 C 0.2844(3) 0.5890(3) 1.0625(2) 0.0493(6) Uani 1 1 d . . . . .
C14 C 0.6007(3) 0.0332(2) 0.5649(3) 0.0465(6) Uani 1 1 d . . . . .
H14 H 0.619603 0.025345 0.489559 0.056 Uiso 1 1 calc R . . . .
C27 C 0.1913(3) 0.4569(3) 0.9758(2) 0.0458(6) Uani 1 1 d . . . . .
H27 H 0.122371 0.406252 0.978467 0.055 Uiso 1 1 calc R . . . .
F4 F 0.1058(4) 0.1992(4) 0.6330(3) 0.1276(14) Uani 1 1 d . . . . .
C6 C 0.7257(3) 0.2199(3) 0.2620(2) 0.0462(6) Uani 1 1 d . . . . .
H6 H 0.654030 0.228908 0.239772 0.055 Uiso 1 1 calc R . . . .
C22 C 0.4096(3) 0.5506(3) 0.8715(2) 0.0466(6) Uani 1 1 d . . . . .
H22 H 0.486140 0.561831 0.804803 0.056 Uiso 1 1 calc R . . . .
C21 C 0.3059(3) 0.4754(2) 0.8772(2) 0.0436(6) Uani 1 1 d . . . . .
C26 C 0.1787(3) 0.5138(3) 1.0709(2) 0.0471(6) Uani 1 1 d . . . . .
C19 C 0.2602(3) 0.2743(2) 0.6979(2) 0.0422(6) Uani 1 1 d . . . . .
C23 C 0.4005(3) 0.6096(2) 0.9646(3) 0.0491(6) Uani 1 1 d . . . . .
C3 C 0.9540(3) 0.1734(3) 0.2240(3) 0.0527(7) Uani 1 1 d . . . . .
C4 C 0.8516(3) 0.1865(3) 0.1857(2) 0.0512(7) Uani 1 1 d . . . . .
C8 C 0.8100(3) 0.2280(3) 0.4065(3) 0.0489(6) Uani 1 1 d . . . . .
H8 H 0.795151 0.243503 0.479574 0.059 Uiso 1 1 calc R . . . .
C18 C 0.5131(4) 0.1461(3) 0.7276(3) 0.0578(8) Uani 1 1 d . . . . .
H18 H 0.473191 0.214117 0.762072 0.069 Uiso 1 1 calc R . . . .
C10 C 0.2898(3) 0.4488(3) 0.4805(3) 0.0496(6) Uani 1 1 d . . . . .
C2 C 0.9368(3) 0.1929(3) 0.3335(3) 0.0554(7) Uani 1 1 d . . . . .
C15 C 0.6326(3) -0.0558(3) 0.6258(3) 0.0586(8) Uani 1 1 d . . . . .
H15 H 0.672437 -0.124097 0.591887 0.070 Uiso 1 1 calc R . . . .
C20 C 0.1587(3) 0.1803(3) 0.7091(3) 0.0594(8) Uani 1 1 d . . . . .
C24 C 0.5147(4) 0.6903(3) 0.9558(3) 0.0668(9) Uani 1 1 d . . . . .
H24A H 0.481288 0.768694 0.971852 0.100 Uiso 1 1 calc GR . . . .
H24B H 0.584245 0.691530 0.881192 0.100 Uiso 1 1 calc GR . . . .
H24C H 0.551416 0.662339 1.008579 0.100 Uiso 1 1 calc GR . . . .
C16 C 0.6057(4) -0.0443(4) 0.7374(3) 0.0717(10) Uani 1 1 d . . . . .
H16 H 0.628307 -0.104611 0.778149 0.086 Uiso 1 1 calc R . . . .
C28 C 0.0538(4) 0.4921(4) 1.1777(3) 0.0665(9) Uani 1 1 d . . . . .
H28A H 0.079181 0.457706 1.235506 0.100 Uiso 1 1 calc GR . . . .
H28B H -0.007151 0.439116 1.165337 0.100 Uiso 1 1 calc GR . . . .
H28C H 0.009676 0.565675 1.200479 0.100 Uiso 1 1 calc GR . . . .
C17 C 0.5456(5) 0.0557(4) 0.7886(3) 0.0728(10) Uani 1 1 d . . . . .
H17 H 0.526800 0.062734 0.863958 0.087 Uiso 1 1 calc R . . . .
C5 C 0.8707(5) 0.1655(4) 0.0675(3) 0.0813(12) Uani 1 1 d . . . . .
H5A H 0.898209 0.085555 0.051800 0.122 Uiso 1 1 calc GR . . . .
H5B H 0.939238 0.218945 0.015972 0.122 Uiso 1 1 calc GR . . . .
H5C H 0.786838 0.178499 0.059336 0.122 Uiso 1 1 calc GR . . . .
C1 C 1.0475(4) 0.1757(5) 0.3756(4) 0.0870(13) Uani 1 1 d . . . . .
H1A H 1.081460 0.097086 0.362968 0.131 Uiso 1 1 calc GR . . . .
H1B H 1.011817 0.187318 0.454408 0.131 Uiso 1 1 calc GR . . . .
H1C H 1.119856 0.231914 0.336229 0.131 Uiso 1 1 calc GR . . . .

loop_
_atom_site_aniso_label
_atom_site_aniso_U_11
_atom_site_aniso_U_22
_atom_site_aniso_U_33
_atom_site_aniso_U_23
_atom_site_aniso_U_13
_atom_site_aniso_U_12
Br2 0.1101(4) 0.0959(3) 0.0617(3) -0.0310(2) -0.0385(2) -0.0010(3)
Br1 0.0496(2) 0.1055(4) 0.0891(3) -0.0231(3) 0.00119(19) 0.0146(2)
F1 0.0673(12) 0.0526(10) 0.0719(13) 0.0129(9) -0.0249(10) 0.0051(9)
N1 0.0378(11) 0.0445(11) 0.0323(10) -0.0036(8) -0.0103(8) 0.0058(9)
F3 0.0760(14) 0.0935(16) 0.0664(13) 0.0047(11) 0.0028(11) 0.0467(13)
N2 0.0420(11) 0.0436(12) 0.0372(11) 0.0002(9) -0.0125(9) 0.0049(9)
F2 0.1013(19) 0.0747(15) 0.169(3) -0.0186(16) -0.101(2) 0.0084(13)
N3 0.0498(13) 0.0431(12) 0.0345(10) -0.0061(9) -0.0098(9) 0.0016(10)
N4 0.0519(13) 0.0529(14) 0.0337(11) -0.0096(9) -0.0057(9) -0.0055(11)
F6 0.0921(18) 0.126(2) 0.0652(14) -0.0303(14) 0.0223(12) -0.0579(16)
C9 0.0404(12) 0.0378(13) 0.0361(12) -0.0037(9) -0.0120(10) 0.0026(10)
C11 0.0407(12) 0.0352(12) 0.0325(11) -0.0068(9) -0.0104(9) 0.0006(10)
C12 0.0423(13) 0.0411(13) 0.0306(11) -0.0062(9) -0.0130(9) 0.0015(10)
F5 0.098(2) 0.0550(13) 0.168(3) -0.0393(16) -0.0008(19) -0.0186(13)
C13 0.0447(13) 0.0391(13) 0.0365(12) -0.0020(10) -0.0157(10) 0.0012(10)
C7 0.0384(12) 0.0410(13) 0.0369(12) -0.0054(10) -0.0087(10) 0.0020(10)
C25 0.0667(18) 0.0447(15) 0.0405(13) -0.0093(11) -0.0247(13) 0.0064(13)
C14 0.0465(14) 0.0447(14) 0.0505(15) -0.0083(11) -0.0210(12) 0.0043(11)
C27 0.0469(14) 0.0475(15) 0.0387(13) -0.0070(11) -0.0120(11) 0.0013(11)
F4 0.132(3) 0.166(3) 0.102(2) 0.013(2) -0.067(2) -0.079(2)
C6 0.0454(14) 0.0511(15) 0.0385(13) -0.0056(11) -0.0129(11) 0.0081(12)
C22 0.0520(15) 0.0460(15) 0.0383(13) 0.0008(11) -0.0149(11) -0.0014(12)
C21 0.0510(15) 0.0430(14) 0.0351(12) -0.0057(10) -0.0151(11) 0.0039(11)
C26 0.0550(16) 0.0468(15) 0.0357(12) -0.0072(10) -0.0136(11) 0.0073(12)
C19 0.0429(13) 0.0428(14) 0.0338(12) -0.0069(10) -0.0075(10) 0.0020(10)
C23 0.0613(17) 0.0405(14) 0.0510(15) 0.0016(11) -0.0290(13) 0.0006(12)
C3 0.0370(13) 0.0477(15) 0.0561(16) -0.0068(12) -0.0002(12) 0.0025(11)
C4 0.0523(16) 0.0488(16) 0.0406(13) -0.0047(11) -0.0061(12) 0.0062(12)
C8 0.0445(14) 0.0536(16) 0.0480(15) -0.0094(12) -0.0169(12) 0.0007(12)
C18 0.076(2) 0.0580(18) 0.0407(15) -0.0083(12) -0.0246(14) 0.0127(15)
C10 0.0441(14) 0.0475(15) 0.0534(16) -0.0009(12) -0.0161(12) 0.0046(12)
C2 0.0407(14) 0.0569(18) 0.0667(19) -0.0087(14) -0.0187(13) -0.0005(12)
C15 0.0591(18) 0.0448(16) 0.075(2) -0.0033(14) -0.0297(16) 0.0086(13)
C20 0.0578(18) 0.0589(18) 0.0444(15) -0.0106(13) -0.0014(13) -0.0132(14)
C24 0.082(2) 0.0570(19) 0.070(2) 0.0044(16) -0.0407(19) -0.0162(17)
C16 0.079(2) 0.065(2) 0.071(2) 0.0157(18) -0.0344(19) 0.0097(18)
C28 0.066(2) 0.075(2) 0.0425(16) -0.0126(14) -0.0040(14) 0.0006(17)
C17 0.095(3) 0.080(2) 0.0482(18) 0.0027(16) -0.0349(18) 0.015(2)
C5 0.082(3) 0.110(3) 0.0411(17) -0.0210(18) -0.0117(16) 0.025(2)
C1 0.051(2) 0.124(4) 0.095(3) -0.026(3) -0.037(2) 0.014(2)

loop_
_atom_type_symbol
_atom_type_description
_atom_type_scat_dispersion_real
_atom_type_scat_dispersion_imag
_atom_type_scat_source
C C 0.0033 0.0016 'International Tables Vol C Tables 4.2.6.8 and 6.1.1.4'
H H 0.0000 0.0000 'International Tables Vol C Tables 4.2.6.8 and 6.1.1.4'
Br Br -0.2901 2.4595 'International Tables Vol C Tables 4.2.6.8 and 6.1.1.4'
F F 0.0171 0.0103 'International Tables Vol C Tables 4.2.6.8 and 6.1.1.4'
N N 0.0061 0.0033 'International Tables Vol C Tables 4.2.6.8 and 6.1.1.4'

loop_
_geom_angle_atom_site_label_1
_geom_angle_atom_site_label_2
_geom_angle_atom_site_label_3
_geom_angle
_geom_angle_site_symmetry_1
_geom_angle_site_symmetry_3
_geom_angle_publ_flag
N2 N1 C12 112.5(2) . . ?
N2 N1 C7 118.1(2) . . ?
C12 N1 C7 129.4(2) . . ?
C9 N2 N1 104.5(2) . . ?
C19 N3 N4 119.1(2) . . ?
N3 N4 H4 119.8 . . ?
N3 N4 C21 120.4(2) . . ?
C21 N4 H4 119.8 . . ?
N2 C9 C11 112.6(2) . . ?
N2 C9 C10 118.2(2) . . ?
C11 C9 C10 129.1(2) . . ?
C9 C11 C19 128.6(2) . . ?
C12 C11 C9 104.5(2) . . ?
C12 C11 C19 126.8(2) . . ?
N1 C12 C11 105.9(2) . . ?
N1 C12 C13 125.3(2) . . ?
C11 C12 C13 128.8(2) . . ?
C14 C13 C12 121.8(2) . . ?
C18 C13 C12 119.1(2) . . ?
C18 C13 C14 119.1(3) . . ?
C6 C7 N1 118.2(2) . . ?
C8 C7 N1 120.2(2) . . ?
C8 C7 C6 121.6(3) . . ?
C26 C25 Br2 118.6(2) . . ?
C23 C25 Br2 118.1(2) . . ?
C23 C25 C26 123.3(3) . . ?
C13 C14 H14 119.8 . . ?
C15 C14 C13 120.3(3) . . ?
C15 C14 H14 119.8 . . ?
C21 C27 H27 119.8 . . ?
C21 C27 C26 120.3(3) . . ?
C26 C27 H27 119.8 . . ?
C7 C6 H6 119.8 . . ?
C7 C6 C4 120.4(3) . . ?
C4 C6 H6 119.8 . . ?
C21 C22 H22 119.6 . . ?
C21 C22 C23 120.7(3) . . ?
C23 C22 H22 119.6 . . ?
C27 C21 N4 121.8(3) . . ?
C27 C21 C22 120.7(3) . . ?
C22 C21 N4 117.6(2) . . ?
C25 C26 C27 117.7(3) . . ?
C25 C26 C28 122.7(3) . . ?
C27 C26 C28 119.7(3) . . ?
N3 C19 C11 126.5(2) . . ?
N3 C19 C20 116.0(2) . . ?
C11 C19 C20 117.5(2) . . ?
C25 C23 C22 117.3(3) . . ?
C25 C23 C24 123.3(3) . . ?
C22 C23 C24 119.4(3) . . ?
C4 C3 Br1 118.1(2) . . ?
C4 C3 C2 123.5(3) . . ?
C2 C3 Br1 118.4(2) . . ?
C6 C4 C5 119.6(3) . . ?
C3 C4 C6 117.1(3) . . ?
C3 C4 C5 123.3(3) . . ?
C7 C8 H8 120.1 . . ?
C7 C8 C2 119.9(3) . . ?
C2 C8 H8 120.1 . . ?
C13 C18 H18 119.9 . . ?
C17 C18 C13 120.2(3) . . ?
C17 C18 H18 119.9 . . ?
F1 C10 C9 112.2(2) . . ?
F3 C10 F1 105.6(3) . . ?
F3 C10 F2 108.9(3) . . ?
F3 C10 C9 112.0(3) . . ?
F2 C10 F1 105.6(3) . . ?
F2 C10 C9 112.2(3) . . ?
C3 C2 C1 123.3(3) . . ?
C8 C2 C3 117.5(3) . . ?
C8 C2 C1 119.2(3) . . ?
C14 C15 H15 119.9 . . ?
C14 C15 C16 120.1(3) . . ?
C16 C15 H15 119.9 . . ?
F6 C20 F5 109.3(3) . . ?
F6 C20 F4 106.0(4) . . ?
F6 C20 C19 115.0(3) . . ?
F5 C20 F4 102.3(3) . . ?
F5 C20 C19 111.9(3) . . ?
F4 C20 C19 111.3(3) . . ?
C23 C24 H24A 109.5 . . ?
C23 C24 H24B 109.5 . . ?
C23 C24 H24C 109.5 . . ?
H24A C24 H24B 109.5 . . ?
H24A C24 H24C 109.5 . . ?
H24B C24 H24C 109.5 . . ?
C15 C16 H16 119.8 . . ?
C17 C16 C15 120.4(3) . . ?
C17 C16 H16 119.8 . . ?
C26 C28 H28A 109.5 . . ?
C26 C28 H28B 109.5 . . ?
C26 C28 H28C 109.5 . . ?
H28A C28 H28B 109.5 . . ?
H28A C28 H28C 109.5 . . ?
H28B C28 H28C 109.5 . . ?
C18 C17 H17 120.1 . . ?
C16 C17 C18 119.9(3) . . ?
C16 C17 H17 120.1 . . ?
C4 C5 H5A 109.5 . . ?
C4 C5 H5B 109.5 . . ?
C4 C5 H5C 109.5 . . ?
H5A C5 H5B 109.5 . . ?
H5A C5 H5C 109.5 . . ?
H5B C5 H5C 109.5 . . ?
C2 C1 H1A 109.5 . . ?
C2 C1 H1B 109.5 . . ?
C2 C1 H1C 109.5 . . ?
H1A C1 H1B 109.5 . . ?
H1A C1 H1C 109.5 . . ?
H1B C1 H1C 109.5 . . ?

loop_
_geom_bond_atom_site_label_1
_geom_bond_atom_site_label_2
_geom_bond_distance
_geom_bond_site_symmetry_2
_geom_bond_publ_flag
Br2 C25 1.901(3) . ?
Br1 C3 1.902(3) . ?
F1 C10 1.335(4) . ?
N1 N2 1.355(3) . ?
N1 C12 1.364(3) . ?
N1 C7 1.436(3) . ?
F3 C10 1.315(4) . ?
N2 C9 1.323(3) . ?
F2 C10 1.316(4) . ?
N3 N4 1.334(3) . ?
N3 C19 1.280(3) . ?
N4 H4 0.8600 . ?
N4 C21 1.405(3) . ?
F6 C20 1.288(4) . ?
C9 C11 1.400(4) . ?
C9 C10 1.488(4) . ?
C11 C12 1.393(4) . ?
C11 C19 1.481(3) . ?
C12 C13 1.470(4) . ?
F5 C20 1.307(4) . ?
C13 C14 1.395(4) . ?
C13 C18 1.388(4) . ?
C7 C6 1.379(4) . ?
C7 C8 1.377(4) . ?
C25 C26 1.392(4) . ?
C25 C23 1.391(4) . ?
C14 H14 0.9300 . ?
C14 C15 1.372(4) . ?
C27 H27 0.9300 . ?
C27 C21 1.385(4) . ?
C27 C26 1.393(4) . ?
F4 C20 1.335(5) . ?
C6 H6 0.9300 . ?
C6 C4 1.389(4) . ?
C22 H22 0.9300 . ?
C22 C21 1.386(4) . ?
C22 C23 1.392(4) . ?
C26 C28 1.507(4) . ?
C19 C20 1.491(4) . ?
C23 C24 1.501(5) . ?
C3 C4 1.385(5) . ?
C3 C2 1.396(5) . ?
C4 C5 1.506(5) . ?
C8 H8 0.9300 . ?
C8 C2 1.387(4) . ?
C18 H18 0.9300 . ?
C18 C17 1.386(5) . ?
C2 C1 1.507(5) . ?
C15 H15 0.9300 . ?
C15 C16 1.380(6) . ?
C24 H24A 0.9600 . ?
C24 H24B 0.9600 . ?
C24 H24C 0.9600 . ?
C16 H16 0.9300 . ?
C16 C17 1.375(6) . ?
C28 H28A 0.9600 . ?
C28 H28B 0.9600 . ?
C28 H28C 0.9600 . ?
C17 H17 0.9300 . ?
C5 H5A 0.9600 . ?
C5 H5B 0.9600 . ?
C5 H5C 0.9600 . ?
C1 H1A 0.9600 . ?
C1 H1B 0.9600 . ?
C1 H1C 0.9600 . ?
